data_1520537
loop_
_publ_author_name
'Crossley, D. L.'
'Cade, I. A.'
'Clark, E. R.'
'Escande, A.'
'Humphries, M. J.'
'King, S. M.'
'Vitorica-Yrezabal, I.'
'Ingleson, M. J.'
'Turner, M. L.'

_publ_section_title
;
 Enhancing electron affinity and tuning band gap in donor--acceptor
 organic semiconductors by benzothiadiazole directed C--H borylation
;
_journal_issue 9
_journal_name_full 'Chem. Sci.'
_journal_page_first 5144
_journal_paper_doi 10.1039/C5SC01800E
_journal_volume 6
_journal_year 2015
_chemical_compound_source 'University of Manchester'
_chemical_formula_moiety 'C65 H44 B2 F20 N4 S2, 2(C3 H6 O)'
_chemical_formula_sum 'C71 H56 B2 F20 N4 O2 S2'
_chemical_formula_weight 1462.96
_space_group_IT_number 14
_symmetry_cell_setting monoclinic
_symmetry_space_group_name_Hall '-P 2ybc'
_symmetry_space_group_name_H-M 'P 1 21/c 1'
_atom_sites_solution_hydrogens difmap
_atom_sites_solution_primary direct
_audit_update_record
;
2015-02-23 deposited with the CCDC.
2015-06-12 downloaded from the CCDC.
;
_cell_angle_alpha 90
_cell_angle_beta 98.039(2)
_cell_angle_gamma 90
_cell_formula_units_Z 4
_cell_length_a 14.5445(3)
_cell_length_b 22.7136(6)
_cell_length_c 19.7133(5)
_cell_measurement_reflns_used 17711
_cell_measurement_temperature 100
_cell_measurement_theta_max 73.6380
_cell_measurement_theta_min 2.9670
_cell_volume 6448.4(3)
_computing_cell_refinement 'CrysAlisPro, Agilent Technologies (2013)'
_computing_data_collection 'CrysAlisPro, Agilent Technologies (2013)'
_computing_data_reduction 'CrysAlisPro, Agilent Technologies (2013)'
_computing_molecular_graphics 'Ortep3 v. 2.02 (LJ Farrugia, 1997)'
_computing_publication_material 'CRYSTALS (Betteridge et al., 2003)'
_computing_structure_refinement 'CRYSTALS (Betteridge et al., 2003)'
_computing_structure_solution 'SIR92 (Altomare et al., 1994)'
_diffrn_ambient_temperature 100
_diffrn_measured_fraction_theta_full 0.998
_diffrn_measured_fraction_theta_max 0.974
_diffrn_measurement_details
;
  1 omega   86.01  266.01   1.0000   30.0000
omega____ theta____ kappa____ phi______ frames
    -      111.0000   73.8672 -125.7912 180

  2 phi      1.35  307.59   1.0008   10.0000
omega____ theta____ kappa____ phi______ frames
 160.6497   85.0000   73.8672     -     306

  3 omega   82.21  269.21   1.0000   30.0000
omega____ theta____ kappa____ phi______ frames
    -      112.0000   73.8672  -20.7898 187

  4 phi     87.46  264.60   1.0008   10.0000
omega____ theta____ kappa____ phi______ frames
 -46.7703  -35.0000   73.8672     -     177

  5 phi   -137.69  151.58   1.0009   30.0000
omega____ theta____ kappa____ phi______ frames
 111.1696  110.5000   73.8672     -     289

  6 omega  -15.16  119.84   1.0000   10.0000
omega____ theta____ kappa____ phi______ frames
    -      -37.0000   73.8672  114.2100 135

  7 omega   53.97  128.96   0.9998   10.0000
omega____ theta____ kappa____ phi______ frames
    -       83.0000   73.8672   -5.7905 75

  8 omega   53.21  154.20   0.9999   10.0000
omega____ theta____ kappa____ phi______ frames
    -       83.0000   73.8672 -110.7900 101

  9 omega   86.36  267.36   1.0000   30.0000
omega____ theta____ kappa____ phi______ frames
    -      112.0000   73.8672   19.2097 181

 10 omega  126.56  198.56   1.0000   10.0000
omega____ theta____ kappa____ phi______ frames
    -       80.0000   73.8672   29.2103 72

 11 phi     82.54  328.77   1.0009   30.0000
omega____ theta____ kappa____ phi______ frames
 134.1596  105.0000   73.8672     -     246

 12 phi     22.13  317.36   1.0008   10.0000
omega____ theta____ kappa____ phi______ frames
  71.2396   90.0000   73.8672     -     295

 13 phi    -25.79  333.43   1.0006   30.0000
omega____ theta____ kappa____ phi______ frames
  84.2097  110.0000   73.8672     -     359

;
_diffrn_measurement_device_type 'Saxi-CrysAlisPro-abstract goniometer imported SAXI images'
_diffrn_measurement_method '\w and \p scans'
_diffrn_radiation_monochromator graphite
_diffrn_radiation_source 'Enhance (Cu) X-ray Source'
_diffrn_radiation_type 'Cu K\a'
_diffrn_radiation_wavelength 1.5418
_diffrn_reflns_av_R_equivalents 0.097
_diffrn_reflns_limit_h_max 17
_diffrn_reflns_limit_h_min -17
_diffrn_reflns_limit_k_max 27
_diffrn_reflns_limit_k_min -26
_diffrn_reflns_limit_l_max 23
_diffrn_reflns_limit_l_min -24
_diffrn_reflns_number 61798
_diffrn_reflns_theta_full 69.761
_diffrn_reflns_theta_max 74.627
_diffrn_reflns_theta_min 2.985
_diffrn_standards_number 0
_exptl_absorpt_coefficient_mu 1.718
_exptl_absorpt_correction_T_max 1.00000
_exptl_absorpt_correction_T_min 0.50458
_exptl_absorpt_correction_type multi-scan
_exptl_absorpt_process_details
;
CrysAlisPro, Agilent Technologies,
Version 1.171.36.24 (release 03-12-2012 CrysAlis171 .NET)
(compiled Dec  3 2012,18:21:49)
Empirical absorption correction using spherical harmonics,
 implemented in SCALE3 ABSPACK scaling algorithm.
;
_exptl_crystal_colour 'dark pink'
_exptl_crystal_density_diffrn 1.507
_exptl_crystal_density_method 'not measured'
_exptl_crystal_description needle
_exptl_crystal_F_000 2992
_exptl_crystal_size_max 0.65
_exptl_crystal_size_mid 0.11
_exptl_crystal_size_min 0.03
_refine_diff_density_max 1.20
_refine_diff_density_min -0.61
_refine_ls_extinction_method None
_refine_ls_goodness_of_fit_ref 0.9865
_refine_ls_hydrogen_treatment constr
_refine_ls_matrix_type full
_refine_ls_number_parameters 910
_refine_ls_number_reflns 12834
_refine_ls_number_restraints 0
_refine_ls_R_factor_all 0.0992
_refine_ls_R_factor_gt 0.0724
_refine_ls_shift/su_max 0.0004361
_refine_ls_shift/su_mean 0.0000343
_refine_ls_structure_factor_coef Fsqd
_refine_ls_weighting_details
;
 Method= Modified Sheldrick 
 w=1/[\s^2^(F^2^) + ( 0.11P)^2^ +11.43P] 
 ,where P=(max(Fo^2^,0) + 2Fc^2^)/3 
;
_refine_ls_weighting_scheme calc
_refine_ls_wR_factor_all 0.2067
_refine_ls_wR_factor_gt 0.1884
_refine_ls_wR_factor_ref 0.2067
_reflns_limit_h_max 17
_reflns_limit_h_min -17
_reflns_limit_k_max 27
_reflns_limit_k_min 0
_reflns_limit_l_max 24
_reflns_limit_l_min 0
_reflns_number_gt 9196
_reflns_number_total 12885
_reflns_threshold_expression I>2.0\s(I)
_oxford_diffrn_Wilson_B_factor 2.64
_oxford_diffrn_Wilson_scale 0.65
_oxford_refine_ls_r_factor_ref 0.0992
_oxford_refine_ls_scale 1.244(7)
_oxford_reflns_number_all 12834
_oxford_reflns_threshold_expression_ref I>0.0\s(I)
_cod_data_source_file c5sc01800e2.cif
_cod_data_source_block 1
_cod_depositor_comments 'Adding full bibliography for 1520535--1520540.cif.'
_cod_original_cell_volume 6448.5(3)
_cod_original_sg_symbol_H-M 'P 1 21/c 1 '
_cod_database_code 1520537

loop_
_symmetry_equiv_pos_as_xyz
x,y,z
-x,-y,-z
-x,y+1/2,-z+1/2
x,-y+1/2,z+1/2

loop_
_atom_site_label
_atom_site_type_symbol
_atom_site_fract_x
_atom_site_fract_y
_atom_site_fract_z
_atom_site_U_iso_or_equiv
_atom_site_occupancy
_atom_site_adp_type
_atom_site_refinement_flags_posn
C1 C 0.6789(2) 0.25016(16) 0.77525(19) 0.0270 1.0000 Uani .
C2 C 0.6536(3) 0.18937(17) 0.7738(2) 0.0312 1.0000 Uani .
C3 C 0.5872(3) 0.16822(18) 0.7199(2) 0.0357 1.0000 Uani .
C4 C 0.5501(2) 0.20769(17) 0.6730(2) 0.0324 1.0000 Uani .
C5 C 0.5744(2) 0.26820(17) 0.6759(2) 0.0317 1.0000 Uani .
C6 C 0.6394(2) 0.29182(16) 0.72632(19) 0.0282 1.0000 Uani .
C7 C 0.6642(2) 0.35441(16) 0.73505(19) 0.0270 1.0000 Uani .
C8 C 0.6221(3) 0.39731(17) 0.6882(2) 0.0324 1.0000 Uani .
C9 C 0.6395(2) 0.45588(17) 0.6995(2) 0.0309 1.0000 Uani .
C10 C 0.6968(2) 0.47350(16) 0.76041(18) 0.0268 1.0000 Uani .
C11 C 0.7410(2) 0.43184(15) 0.80482(18) 0.0243 1.0000 Uani .
C12 C 0.7281(2) 0.37155(15) 0.79287(18) 0.0246 1.0000 Uani .
C13 C 0.8965(2) 0.31881(16) 0.83286(18) 0.0257 1.0000 Uani .
C14 C 0.9350(3) 0.33908(16) 0.77712(19) 0.0295 1.0000 Uani .
C15 C 1.0276(3) 0.33105(18) 0.7686(2) 0.0347 1.0000 Uani .
C16 C 1.0855(2) 0.30035(18) 0.8179(2) 0.0362 1.0000 Uani .
C17 C 1.0513(3) 0.27855(18) 0.8738(2) 0.0337 1.0000 Uani .
C18 C 0.9588(2) 0.28775(16) 0.88028(19) 0.0294 1.0000 Uani .
C19 C 0.7746(2) 0.34453(15) 0.92340(18) 0.0247 1.0000 Uani .
C20 C 0.8354(2) 0.38053(16) 0.96591(19) 0.0263 1.0000 Uani .
C21 C 0.8195(3) 0.39979(17) 1.02988(19) 0.0315 1.0000 Uani .
C22 C 0.7397(3) 0.38419(19) 1.05484(19) 0.0344 1.0000 Uani .
C23 C 0.6763(3) 0.34899(19) 1.0148(2) 0.0348 1.0000 Uani .
C24 C 0.6945(2) 0.33069(17) 0.95172(19) 0.0290 1.0000 Uani .
C25 C 0.6935(2) 0.76091(16) 0.79243(19) 0.0268 1.0000 Uani .
C26 C 0.6786(3) 0.82293(16) 0.7924(2) 0.0312 1.0000 Uani .
C27 C 0.6103(3) 0.84835(18) 0.7424(2) 0.0360 1.0000 Uani .
C28 C 0.5619(3) 0.81101(17) 0.6973(2) 0.0338 1.0000 Uani .
C29 C 0.5778(2) 0.74889(17) 0.6979(2) 0.0298 1.0000 Uani .
C30 C 0.6432(2) 0.72192(16) 0.74449(18) 0.0264 1.0000 Uani .
C31 C 0.6628(2) 0.65813(16) 0.74991(18) 0.0254 1.0000 Uani .
C32 C 0.6158(2) 0.61871(16) 0.70191(18) 0.0272 1.0000 Uani .
C33 C 0.6348(2) 0.55968(16) 0.70679(19) 0.0276 1.0000 Uani .
C34 C 0.6955(2) 0.53793(16) 0.76378(18) 0.0247 1.0000 Uani .
C35 C 0.7422(2) 0.57660(15) 0.81049(18) 0.0248 1.0000 Uani .
C36 C 0.7296(2) 0.63722(15) 0.80331(18) 0.0236 1.0000 Uani .
C37 C 0.9040(2) 0.68210(15) 0.83542(18) 0.0256 1.0000 Uani .
C38 C 0.9308(2) 0.66532(16) 0.7736(2) 0.0287 1.0000 Uani .
C39 C 1.0212(3) 0.67051(17) 0.7589(2) 0.0321 1.0000 Uani .
C40 C 1.0889(3) 0.69390(17) 0.8077(2) 0.0354 1.0000 Uani .
C41 C 1.0659(3) 0.71281(18) 0.8688(2) 0.0354 1.0000 Uani .
C42 C 0.9749(2) 0.70720(17) 0.8816(2) 0.0304 1.0000 Uani .
C43 C 0.7892(2) 0.65848(15) 0.93336(18) 0.0250 1.0000 Uani .
C44 C 0.8493(2) 0.61986(16) 0.97180(19) 0.0288 1.0000 Uani .
C45 C 0.8354(3) 0.59876(17) 1.0359(2) 0.0327 1.0000 Uani .
C46 C 0.7578(3) 0.61469(18) 1.06334(19) 0.0334 1.0000 Uani .
C47 C 0.6946(3) 0.65239(18) 1.0269(2) 0.0323 1.0000 Uani .
C48 C 0.7118(2) 0.67286(16) 0.96395(19) 0.0275 1.0000 Uani .
C50 C 0.6042(3) 0.50979(17) 0.6567(2) 0.0332 1.0000 Uani .
C51 C 0.6549(3) 0.5162(2) 0.5918(2) 0.0393 1.0000 Uani .
C52 C 0.7590(3) 0.5296(2) 0.6043(2) 0.0407 1.0000 Uani .
C53 C 0.8005(3) 0.5415(2) 0.5383(2) 0.0421 1.0000 Uani .
C54 C 0.8999(3) 0.5668(2) 0.5528(2) 0.0466 1.0000 Uani .
C55 C 0.9449(3) 0.5772(2) 0.4890(2) 0.0414 1.0000 Uani .
C56 C 1.0431(3) 0.6013(2) 0.5037(3) 0.0471 1.0000 Uani .
C57 C 1.0887(3) 0.6102(2) 0.4404(3) 0.0482 1.0000 Uani .
C58 C 1.1903(3) 0.6298(2) 0.4544(3) 0.0510 1.0000 Uani .
C61 C 0.4996(3) 0.50806(18) 0.6330(2) 0.0345 1.0000 Uani .
C62 C 0.4419(3) 0.50719(19) 0.6900(2) 0.0368 1.0000 Uani .
C63 C 0.3368(3) 0.50388(18) 0.6650(2) 0.0356 1.0000 Uani .
C64 C 0.2773(3) 0.50701(19) 0.7216(2) 0.0381 1.0000 Uani .
C65 C 0.1722(3) 0.50545(18) 0.6977(2) 0.0333 1.0000 Uani .
C66 C 0.1163(2) 0.50653(18) 0.7570(2) 0.0337 1.0000 Uani .
C67 C 0.0119(2) 0.50512(18) 0.7352(2) 0.0346 1.0000 Uani .
C68 C -0.0422(3) 0.5046(2) 0.7954(3) 0.0434 1.0000 Uani .
C70 C 0.5620(3) 0.50040(18) 0.9333(2) 0.0355 1.0000 Uani .
C71 C 0.5332(3) 0.5581(2) 0.9003(3) 0.0447 1.0000 Uani .
C72 C 0.5214(3) 0.4469(2) 0.8977(3) 0.0463 1.0000 Uani .
C80 C 0.5734(3) 0.8294(2) 0.9919(2) 0.0447 1.0000 Uani .
C81 C 0.6606(3) 0.8158(2) 1.0414(2) 0.0509 1.0000 Uani .
C82 C 0.4822(4) 0.8183(3) 1.0155(3) 0.0616 1.0000 Uani .
B1 B 0.7876(2) 0.32640(17) 0.8454(2) 0.0229 1.0000 Uani .
B2 B 0.7970(3) 0.67869(17) 0.8549(2) 0.0243 1.0000 Uani .
F1 F 0.88323(15) 0.36798(11) 0.72531(11) 0.0373 1.0000 Uani .
F2 F 1.06069(17) 0.35156(12) 0.71315(14) 0.0483 1.0000 Uani .
F3 F 1.17469(15) 0.29157(12) 0.80930(15) 0.0506 1.0000 Uani .
F4 F 1.10727(16) 0.24777(12) 0.92139(14) 0.0496 1.0000 Uani .
F5 F 0.92844(15) 0.26406(10) 0.93571(11) 0.0351 1.0000 Uani .
F6 F 0.91467(14) 0.39899(10) 0.94449(11) 0.0351 1.0000 Uani .
F7 F 0.88218(17) 0.43379(11) 1.06803(12) 0.0436 1.0000 Uani .
F8 F 0.72214(18) 0.40305(12) 1.11577(12) 0.0462 1.0000 Uani .
F9 F 0.59581(17) 0.33409(13) 1.03658(13) 0.0495 1.0000 Uani .
F10 F 0.62651(14) 0.29822(11) 0.91435(12) 0.0385 1.0000 Uani .
F11 F 0.86955(14) 0.64341(10) 0.72247(11) 0.0341 1.0000 Uani .
F12 F 1.04295(16) 0.65404(11) 0.69784(13) 0.0425 1.0000 Uani .
F13 F 1.17636(15) 0.69944(12) 0.79406(15) 0.0491 1.0000 Uani .
F14 F 1.13084(15) 0.73653(12) 0.91634(14) 0.0466 1.0000 Uani .
F15 F 0.95553(15) 0.72769(10) 0.94200(11) 0.0351 1.0000 Uani .
F16 F 0.92473(15) 0.60015(10) 0.94723(12) 0.0354 1.0000 Uani .
F17 F 0.89692(17) 0.56165(11) 1.07044(12) 0.0449 1.0000 Uani .
F18 F 0.74191(18) 0.59362(12) 1.12432(12) 0.0447 1.0000 Uani .
F19 F 0.61695(16) 0.66780(11) 1.05211(12) 0.0428 1.0000 Uani .
F20 F 0.64494(14) 0.70860(10) 0.93092(11) 0.0342 1.0000 Uani .
N1 N 0.7440(2) 0.26216(13) 0.82984(15) 0.0263 1.0000 Uani .
N2 N 0.6981(3) 0.15805(15) 0.82617(18) 0.0385 1.0000 Uani .
N3 N 0.76028(19) 0.74496(13) 0.84328(15) 0.0260 1.0000 Uani .
N4 N 0.7344(2) 0.85167(14) 0.84167(18) 0.0354 1.0000 Uani .
O1 O 0.6157(2) 0.49751(15) 0.98675(18) 0.0543 1.0000 Uani .
O2 O 0.5778(3) 0.84932(19) 0.93519(18) 0.0646 1.0000 Uani .
S1 S 0.76798(7) 0.20053(4) 0.87341(5) 0.0346 1.0000 Uani .
S2 S 0.79905(6) 0.80477(4) 0.88554(5) 0.0315 1.0000 Uani .
H31 H 0.5713 0.1288 0.7172 0.0417 1.0000 Uiso R
H41 H 0.5066 0.1951 0.6368 0.0393 1.0000 Uiso R
H51 H 0.5447 0.2933 0.6418 0.0390 1.0000 Uiso R
H81 H 0.5818 0.3856 0.6490 0.0392 1.0000 Uiso R
H111 H 0.7810 0.4437 0.8436 0.0300 1.0000 Uiso R
H271 H 0.5985 0.8884 0.7412 0.0432 1.0000 Uiso R
H281 H 0.5164 0.8270 0.6644 0.0410 1.0000 Uiso R
H291 H 0.5421 0.7252 0.6643 0.0359 1.0000 Uiso R
H321 H 0.5730 0.6328 0.6658 0.0341 1.0000 Uiso R
H351 H 0.7841 0.5621 0.8470 0.0303 1.0000 Uiso R
H511 H 0.6256 0.5484 0.5632 0.0491 1.0000 Uiso R
H512 H 0.6476 0.4795 0.5681 0.0491 1.0000 Uiso R
H521 H 0.7683 0.5652 0.6346 0.0514 1.0000 Uiso R
H522 H 0.7918 0.4938 0.6259 0.0512 1.0000 Uiso R
H531 H 0.7595 0.5693 0.5070 0.0521 1.0000 Uiso R
H532 H 0.8032 0.4999 0.5155 0.0515 1.0000 Uiso R
H541 H 0.8983 0.6066 0.5741 0.0589 1.0000 Uiso R
H542 H 0.9423 0.5399 0.5835 0.0593 1.0000 Uiso R
H551 H 0.9454 0.5401 0.4620 0.0526 1.0000 Uiso R
H552 H 0.9075 0.6071 0.4609 0.0518 1.0000 Uiso R
H561 H 1.0429 0.6380 0.5276 0.0575 1.0000 Uiso R
H562 H 1.0794 0.5729 0.5323 0.0569 1.0000 Uiso R
H571 H 1.0867 0.5716 0.4174 0.0602 1.0000 Uiso R
H572 H 1.0512 0.6395 0.4108 0.0602 1.0000 Uiso R
H581 H 1.2146 0.6322 0.4097 0.0803 1.0000 Uiso R
H582 H 1.2219 0.5984 0.4837 0.0802 1.0000 Uiso R
H583 H 1.1964 0.6685 0.4787 0.0803 1.0000 Uiso R
H611 H 0.4823 0.5440 0.6048 0.0439 1.0000 Uiso R
H612 H 0.4850 0.4717 0.6043 0.0443 1.0000 Uiso R
H621 H 0.4601 0.4741 0.7201 0.0453 1.0000 Uiso R
H622 H 0.4528 0.5428 0.7171 0.0453 1.0000 Uiso R
H631 H 0.3189 0.5360 0.6332 0.0432 1.0000 Uiso R
H632 H 0.3229 0.4671 0.6383 0.0441 1.0000 Uiso R
H641 H 0.2902 0.5442 0.7461 0.0460 1.0000 Uiso R
H642 H 0.2930 0.4742 0.7528 0.0463 1.0000 Uiso R
H651 H 0.1566 0.5398 0.6689 0.0397 1.0000 Uiso R
H652 H 0.1581 0.4702 0.6706 0.0400 1.0000 Uiso R
H661 H 0.1304 0.5416 0.7846 0.0406 1.0000 Uiso R
H662 H 0.1308 0.4718 0.7854 0.0406 1.0000 Uiso R
H671 H -0.0022 0.4706 0.7069 0.0421 1.0000 Uiso R
H672 H -0.0028 0.5396 0.7068 0.0424 1.0000 Uiso R
H681 H -0.1059 0.5039 0.7793 0.0649 1.0000 Uiso R
H682 H -0.0293 0.5394 0.8238 0.0646 1.0000 Uiso R
H683 H -0.0282 0.4701 0.8234 0.0647 1.0000 Uiso R
H711 H 0.5594 0.5901 0.9281 0.0683 1.0000 Uiso R
H712 H 0.4671 0.5613 0.8960 0.0682 1.0000 Uiso R
H713 H 0.5517 0.5607 0.8549 0.0676 1.0000 Uiso R
H721 H 0.5368 0.4129 0.9265 0.0711 1.0000 Uiso R
H722 H 0.4553 0.4515 0.8895 0.0710 1.0000 Uiso R
H723 H 0.5460 0.4427 0.8548 0.0710 1.0000 Uiso R
H811 H 0.6707 0.8486 1.0753 0.0790 1.0000 Uiso R
H812 H 0.7148 0.8109 1.0161 0.0792 1.0000 Uiso R
H813 H 0.6497 0.7790 1.0666 0.0790 1.0000 Uiso R
H821 H 0.4735 0.8407 1.0575 0.0958 1.0000 Uiso R
H822 H 0.4304 0.8280 0.9799 0.0958 1.0000 Uiso R
H823 H 0.4769 0.7767 1.0272 0.0962 1.0000 Uiso R

loop_
_atom_site_aniso_label
_atom_site_aniso_U_11
_atom_site_aniso_U_22
_atom_site_aniso_U_33
_atom_site_aniso_U_23
_atom_site_aniso_U_13
_atom_site_aniso_U_12
C1 0.0208(15) 0.0260(18) 0.0350(19) -0.0047(14) 0.0063(13) -0.0010(13)
C2 0.0298(18) 0.029(2) 0.036(2) -0.0054(15) 0.0091(15) -0.0048(15)
C3 0.0305(19) 0.034(2) 0.044(2) -0.0110(17) 0.0089(16) -0.0123(16)
C4 0.0226(16) 0.035(2) 0.040(2) -0.0122(16) 0.0029(14) -0.0056(15)
C5 0.0275(17) 0.031(2) 0.0347(19) -0.0100(16) -0.0008(14) -0.0005(15)
C6 0.0204(15) 0.0298(19) 0.0339(19) -0.0077(15) 0.0022(13) 0.0021(14)
C7 0.0193(15) 0.0251(18) 0.0355(19) -0.0066(14) 0.0000(13) 0.0022(13)
C8 0.0275(17) 0.031(2) 0.035(2) -0.0076(16) -0.0088(14) 0.0037(15)
C9 0.0262(17) 0.0279(19) 0.035(2) -0.0072(15) -0.0083(14) 0.0061(14)
C10 0.0219(16) 0.0266(18) 0.0304(18) -0.0055(14) -0.0017(13) 0.0032(13)
C11 0.0170(14) 0.0258(18) 0.0290(17) -0.0035(14) -0.0010(12) -0.0007(13)
C12 0.0168(14) 0.0248(18) 0.0316(18) -0.0049(14) 0.0016(13) -0.0007(13)
C13 0.0219(15) 0.0245(18) 0.0298(18) -0.0038(14) 0.0009(13) -0.0001(13)
C14 0.0285(17) 0.0268(19) 0.0334(19) -0.0027(15) 0.0049(14) -0.0007(14)
C15 0.0309(19) 0.032(2) 0.044(2) -0.0079(17) 0.0178(16) -0.0056(15)
C16 0.0189(16) 0.036(2) 0.053(2) -0.0214(18) 0.0031(15) -0.0007(15)
C17 0.0249(17) 0.035(2) 0.039(2) -0.0074(16) -0.0047(15) 0.0071(15)
C18 0.0268(17) 0.0266(19) 0.0334(19) -0.0032(15) -0.0007(14) 0.0053(14)
C19 0.0211(15) 0.0242(17) 0.0279(17) 0.0014(14) -0.0001(13) 0.0007(13)
C20 0.0231(16) 0.0230(18) 0.0325(18) 0.0010(14) 0.0029(13) 0.0009(13)
C21 0.0338(19) 0.030(2) 0.0292(19) -0.0060(15) -0.0025(15) 0.0000(15)
C22 0.038(2) 0.039(2) 0.0270(19) -0.0050(16) 0.0034(15) 0.0050(17)
C23 0.0305(18) 0.043(2) 0.033(2) 0.0024(17) 0.0120(15) 0.0017(16)
C24 0.0254(17) 0.031(2) 0.0304(19) 0.0000(15) 0.0025(14) -0.0011(14)
C25 0.0230(16) 0.0232(18) 0.0352(19) 0.0043(14) 0.0070(14) 0.0023(13)
C26 0.0304(18) 0.0218(18) 0.043(2) 0.0025(15) 0.0123(16) -0.0005(14)
C27 0.0314(19) 0.026(2) 0.052(2) 0.0097(17) 0.0091(17) 0.0068(15)
C28 0.0282(18) 0.030(2) 0.043(2) 0.0100(16) 0.0048(16) 0.0063(15)
C29 0.0231(16) 0.030(2) 0.036(2) 0.0053(15) 0.0038(14) 0.0022(14)
C30 0.0211(15) 0.0279(19) 0.0309(18) 0.0033(14) 0.0061(13) 0.0003(13)
C31 0.0182(15) 0.0262(18) 0.0322(18) 0.0019(14) 0.0045(13) 0.0020(13)
C32 0.0231(16) 0.0266(18) 0.0301(18) 0.0015(14) -0.0030(13) 0.0052(14)
C33 0.0222(16) 0.0244(18) 0.0344(19) 0.0004(14) -0.0023(14) 0.0029(13)
C34 0.0193(15) 0.0254(18) 0.0290(17) 0.0003(14) 0.0017(13) 0.0031(13)
C35 0.0174(14) 0.0261(18) 0.0301(18) 0.0039(14) 0.0011(12) 0.0031(13)
C36 0.0165(14) 0.0252(17) 0.0288(17) 0.0005(14) 0.0019(12) -0.0001(13)
C37 0.0246(16) 0.0219(17) 0.0293(18) 0.0048(14) 0.0005(13) -0.0004(13)
C38 0.0248(17) 0.0234(18) 0.039(2) 0.0015(15) 0.0073(14) -0.0007(14)
C39 0.0292(18) 0.0255(19) 0.043(2) 0.0052(16) 0.0103(16) 0.0008(15)
C40 0.0229(17) 0.028(2) 0.057(3) 0.0128(18) 0.0115(16) 0.0008(15)
C41 0.0221(17) 0.030(2) 0.052(2) 0.0079(17) -0.0046(16) -0.0084(15)
C42 0.0257(17) 0.0285(19) 0.036(2) 0.0026(15) 0.0023(14) -0.0032(14)
C43 0.0252(16) 0.0212(17) 0.0278(17) -0.0030(13) 0.0003(13) -0.0047(13)
C44 0.0247(16) 0.0253(18) 0.0355(19) 0.0003(15) 0.0007(14) -0.0011(14)
C45 0.0343(19) 0.030(2) 0.0322(19) 0.0056(15) -0.0028(15) -0.0013(15)
C46 0.040(2) 0.034(2) 0.0253(18) 0.0031(15) 0.0035(15) -0.0090(17)
C47 0.0281(17) 0.035(2) 0.0343(19) -0.0029(16) 0.0069(15) -0.0049(15)
C48 0.0231(16) 0.0256(18) 0.0328(19) 0.0008(14) 0.0002(14) -0.0007(13)
C50 0.0320(19) 0.031(2) 0.034(2) -0.0014(16) -0.0039(15) 0.0026(15)
C51 0.043(2) 0.042(2) 0.032(2) -0.0009(17) 0.0013(16) -0.0024(18)
C52 0.036(2) 0.043(2) 0.044(2) -0.0008(19) 0.0065(17) 0.0063(18)
C53 0.037(2) 0.046(3) 0.043(2) 0.0061(19) 0.0049(18) 0.0043(18)
C54 0.039(2) 0.052(3) 0.049(3) -0.002(2) 0.0073(19) -0.003(2)
C55 0.040(2) 0.043(2) 0.042(2) 0.0054(19) 0.0049(17) 0.0068(18)
C56 0.041(2) 0.036(2) 0.062(3) -0.004(2) 0.000(2) -0.0028(19)
C57 0.045(2) 0.043(3) 0.055(3) 0.000(2) 0.003(2) -0.002(2)
C58 0.046(2) 0.053(3) 0.056(3) -0.004(2) 0.014(2) -0.003(2)
C61 0.0323(19) 0.033(2) 0.036(2) 0.0009(16) -0.0032(15) -0.0012(16)
C62 0.0285(18) 0.038(2) 0.040(2) -0.0010(17) -0.0089(15) -0.0032(16)
C63 0.0279(18) 0.034(2) 0.044(2) -0.0024(17) 0.0031(16) -0.0006(15)
C64 0.0253(18) 0.039(2) 0.051(2) 0.0010(18) 0.0097(17) 0.0008(16)
C65 0.0278(18) 0.035(2) 0.037(2) 0.0000(16) 0.0031(15) -0.0001(15)
C66 0.0231(17) 0.039(2) 0.039(2) 0.0018(17) 0.0031(15) 0.0007(15)
C67 0.0227(17) 0.033(2) 0.047(2) 0.0012(17) 0.0006(15) 0.0012(15)
C68 0.0249(18) 0.044(3) 0.063(3) 0.002(2) 0.0121(18) 0.0021(17)
C70 0.0287(18) 0.039(2) 0.038(2) 0.0013(17) 0.0029(15) 0.0005(16)
C71 0.042(2) 0.035(2) 0.056(3) 0.006(2) 0.0030(19) -0.0022(18)
C72 0.043(2) 0.039(3) 0.055(3) -0.002(2) 0.002(2) 0.0025(19)
C80 0.050(2) 0.045(3) 0.038(2) -0.0032(19) 0.0027(19) -0.008(2)
C81 0.050(3) 0.057(3) 0.046(3) -0.003(2) 0.008(2) 0.001(2)
C82 0.056(3) 0.082(4) 0.044(3) -0.004(3) 0.000(2) -0.019(3)
B1 0.0175(16) 0.0204(18) 0.030(2) -0.0004(15) 0.0010(14) -0.0014(14)
B2 0.0202(17) 0.0216(19) 0.030(2) 0.0022(15) -0.0004(14) 0.0011(14)
F1 0.0345(11) 0.0438(14) 0.0345(12) 0.0081(10) 0.0082(9) 0.0072(10)
F2 0.0410(13) 0.0516(16) 0.0578(16) -0.0019(12) 0.0263(12) -0.0003(11)
F3 0.0204(11) 0.0562(17) 0.0769(18) -0.0209(14) 0.0127(11) 0.0025(10)
F4 0.0329(12) 0.0584(17) 0.0523(15) -0.0072(12) -0.0115(11) 0.0211(11)
F5 0.0342(11) 0.0371(12) 0.0331(11) 0.0060(9) 0.0013(9) 0.0089(9)
F6 0.0287(10) 0.0382(13) 0.0384(12) -0.0098(10) 0.0040(9) -0.0101(9)
F7 0.0421(13) 0.0470(15) 0.0395(13) -0.0174(11) -0.0015(10) -0.0078(11)
F8 0.0488(14) 0.0604(17) 0.0309(12) -0.0104(11) 0.0103(10) 0.0025(12)
F9 0.0383(13) 0.0689(18) 0.0450(14) -0.0078(13) 0.0192(11) -0.0093(12)
F10 0.0258(10) 0.0492(14) 0.0412(13) -0.0103(11) 0.0072(9) -0.0110(10)
F11 0.0305(10) 0.0410(13) 0.0313(11) -0.0053(9) 0.0064(8) -0.0062(9)
F12 0.0411(13) 0.0414(14) 0.0504(14) 0.0012(11) 0.0251(11) 0.0016(10)
F13 0.0214(11) 0.0523(16) 0.0754(18) 0.0155(13) 0.0133(11) -0.0023(10)
F14 0.0269(11) 0.0472(15) 0.0620(16) 0.0041(12) -0.0074(11) -0.0132(10)
F15 0.0307(11) 0.0371(13) 0.0355(12) -0.0050(9) -0.0028(9) -0.0093(9)
F16 0.0302(11) 0.0372(13) 0.0389(12) 0.0075(10) 0.0051(9) 0.0096(9)
F17 0.0452(13) 0.0455(15) 0.0414(13) 0.0171(11) -0.0026(10) 0.0078(11)
F18 0.0521(14) 0.0489(15) 0.0338(13) 0.0109(11) 0.0086(10) -0.0048(12)
F19 0.0377(12) 0.0509(15) 0.0436(13) 0.0043(11) 0.0189(10) 0.0015(11)
F20 0.0257(10) 0.0400(13) 0.0368(12) 0.0073(10) 0.0041(9) 0.0058(9)
N1 0.0237(14) 0.0242(15) 0.0312(15) -0.0039(12) 0.0046(11) -0.0015(11)
N2 0.0465(19) 0.0257(17) 0.0432(19) 0.0010(14) 0.0058(15) -0.0097(14)
N3 0.0214(13) 0.0249(15) 0.0320(16) 0.0006(12) 0.0048(11) -0.0016(11)
N4 0.0360(17) 0.0244(16) 0.047(2) -0.0014(14) 0.0092(14) 0.0000(13)
O1 0.0474(18) 0.059(2) 0.0510(19) -0.0009(16) -0.0130(15) 0.0044(16)
O2 0.062(2) 0.084(3) 0.046(2) 0.0116(19) 0.0023(16) -0.014(2)
S1 0.0413(5) 0.0244(5) 0.0369(5) 0.0020(4) 0.0012(4) -0.0040(4)
S2 0.0327(4) 0.0231(4) 0.0386(5) -0.0026(4) 0.0044(4) -0.0022(4)

loop_
_atom_type_symbol
_atom_type_scat_dispersion_real
_atom_type_scat_dispersion_imag
_atom_type_scat_Cromer_Mann_a1
_atom_type_scat_Cromer_Mann_b1
_atom_type_scat_Cromer_Mann_a2
_atom_type_scat_Cromer_Mann_b2
_atom_type_scat_Cromer_Mann_a3
_atom_type_scat_Cromer_Mann_b3
_atom_type_scat_Cromer_Mann_a4
_atom_type_scat_Cromer_Mann_b4
_atom_type_scat_Cromer_Mann_c
_atom_type_scat_source
C 0.0181 0.0091 2.3100 20.8439 1.0200 10.2075 1.5886 0.5687 0.8650 51.6512 0.2156 'International Tables Vol C 4.2.6.8 and 6.1.1.4'
H 0.0000 0.0000 0.4930 10.5109 0.3229 26.1257 0.1402 3.1424 0.0408 57.7998 0.0030 'International Tables Vol C 4.2.6.8 and 6.1.1.4'
B 0.0090 0.0039 2.0545 23.2185 1.3326 1.0210 1.0979 60.3498 0.7068 0.1403 -0.1932 'International Tables Vol C 4.2.6.8 and 6.1.1.4'
N 0.0311 0.0180 12.2126 0.0057 3.1322 9.8933 2.0125 28.9975 1.1663 0.5826 -11.5290 'International Tables Vol C 4.2.6.8 and 6.1.1.4'
O 0.0492 0.0322 3.0485 13.2771 2.2868 5.7011 1.5463 0.3239 0.8670 32.9089 0.2508 'International Tables Vol C 4.2.6.8 and 6.1.1.4'
F 0.0727 0.0534 3.5392 10.2825 2.6412 4.2944 1.5170 0.2615 1.0243 26.1476 0.2776 'International Tables Vol C 4.2.6.8 and 6.1.1.4'
S 0.3331 0.5567 6.9053 1.4679 5.2034 22.2151 1.4379 0.2536 1.5863 56.1720 0.8669 'International Tables Vol C 4.2.6.8 and 6.1.1.4'

loop_
_geom_angle_atom_site_label_1
_geom_angle_atom_site_label_2
_geom_angle_atom_site_label_3
_geom_angle
_geom_angle_publ_flag
C2 C1 C6 123.7(3) yes
C2 C1 N1 111.0(3) yes
C6 C1 N1 125.3(3) yes
C1 C2 C3 119.3(4) yes
C1 C2 N2 113.7(3) yes
C3 C2 N2 127.0(4) yes
C2 C3 C4 117.1(4) yes
C2 C3 H31 120.7 no
C4 C3 H31 122.2 no
C3 C4 C5 123.0(4) yes
C3 C4 H41 119.1 no
C5 C4 H41 117.9 no
C4 C5 C6 123.2(4) yes
C4 C5 H51 118.2 no
C6 C5 H51 118.7 no
C1 C6 C5 113.8(3) yes
C1 C6 C7 119.8(3) yes
C5 C6 C7 126.3(3) yes
C6 C7 C8 120.7(3) yes
C6 C7 C12 118.7(3) yes
C8 C7 C12 120.5(3) yes
C7 C8 C9 120.6(3) yes
C7 C8 H81 120.1 no
C9 C8 H81 119.3 no
C8 C9 C10 119.1(3) yes
C8 C9 C50 130.3(3) yes
C10 C9 C50 110.6(3) yes
C9 C10 C11 120.5(3) yes
C9 C10 C34 108.1(3) yes
C11 C10 C34 131.4(3) yes
C10 C11 C12 121.6(3) yes
C10 C11 H111 120.2 no
C12 C11 H111 118.2 no
C7 C12 C11 117.5(3) yes
C7 C12 B1 124.8(3) yes
C11 C12 B1 117.7(3) yes
C14 C13 C18 113.8(3) yes
C14 C13 B1 126.2(3) yes
C18 C13 B1 119.9(3) yes
C13 C14 C15 124.0(4) yes
C13 C14 F1 121.3(3) yes
C15 C14 F1 114.7(3) yes
C14 C15 C16 119.0(4) yes
C14 C15 F2 121.1(4) yes
C16 C15 F2 119.8(3) yes
C15 C16 C17 119.8(3) yes
C15 C16 F3 119.3(4) yes
C17 C16 F3 121.0(4) yes
C16 C17 C18 119.2(4) yes
C16 C17 F4 119.9(3) yes
C18 C17 F4 120.9(4) yes
C13 C18 C17 124.1(4) yes
C13 C18 F5 119.3(3) yes
C17 C18 F5 116.6(3) yes
C20 C19 C24 112.7(3) yes
C20 C19 B1 124.6(3) yes
C24 C19 B1 122.3(3) yes
C19 C20 C21 124.1(3) yes
C19 C20 F6 119.5(3) yes
C21 C20 F6 116.5(3) yes
C20 C21 C22 120.2(3) yes
C20 C21 F7 120.4(3) yes
C22 C21 F7 119.4(3) yes
C21 C22 C23 118.5(3) yes
C21 C22 F8 121.3(4) yes
C23 C22 F8 120.3(4) yes
C22 C23 C24 119.6(3) yes
C22 C23 F9 120.3(3) yes
C24 C23 F9 120.0(4) yes
C19 C24 C23 124.9(3) yes
C19 C24 F10 119.2(3) yes
C23 C24 F10 115.8(3) yes
C26 C25 C30 123.5(3) yes
C26 C25 N3 111.1(3) yes
C30 C25 N3 125.4(3) yes
C25 C26 C27 119.5(4) yes
C25 C26 N4 113.8(3) yes
C27 C26 N4 126.6(4) yes
C26 C27 C28 116.8(4) yes
C26 C27 H271 121.7 no
C28 C27 H271 121.5 no
C27 C28 C29 123.0(4) yes
C27 C28 H281 117.8 no
C29 C28 H281 119.2 no
C28 C29 C30 122.9(4) yes
C28 C29 H291 118.8 no
C30 C29 H291 118.4 no
C25 C30 C29 114.3(3) yes
C25 C30 C31 119.1(3) yes
C29 C30 C31 126.5(3) yes
C30 C31 C32 120.3(3) yes
C30 C31 C36 119.3(3) yes
C32 C31 C36 120.4(3) yes
C31 C32 C33 120.0(3) yes
C31 C32 H321 120.1 no
C33 C32 H321 119.8 no
C32 C33 C34 119.6(3) yes
C32 C33 C50 130.0(3) yes
C34 C33 C50 110.3(3) yes
C10 C34 C33 108.8(3) yes
C10 C34 C35 131.1(3) yes
C33 C34 C35 120.1(3) yes
C34 C35 C36 121.0(3) yes
C34 C35 H351 119.8 no
C36 C35 H351 119.1 no
C31 C36 C35 118.4(3) yes
C31 C36 B2 124.6(3) yes
C35 C36 B2 116.9(3) yes
C38 C37 C42 114.4(3) yes
C38 C37 B2 125.5(3) yes
C42 C37 B2 119.9(3) yes
C37 C38 C39 123.4(4) yes
C37 C38 F11 121.5(3) yes
C39 C38 F11 115.1(3) yes
C38 C39 C40 119.4(4) yes
C38 C39 F12 120.8(3) yes
C40 C39 F12 119.8(3) yes
C39 C40 C41 119.7(3) yes
C39 C40 F13 119.9(4) yes
C41 C40 F13 120.3(4) yes
C40 C41 C42 119.3(4) yes
C40 C41 F14 120.4(3) yes
C42 C41 F14 120.3(4) yes
C37 C42 C41 123.7(4) yes
C37 C42 F15 119.4(3) yes
C41 C42 F15 116.9(3) yes
C44 C43 C48 113.5(3) yes
C44 C43 B2 125.0(3) yes
C48 C43 B2 120.9(3) yes
C43 C44 C45 123.5(3) yes
C43 C44 F16 120.1(3) yes
C45 C44 F16 116.4(3) yes
C44 C45 C46 120.0(3) yes
C44 C45 F17 120.3(4) yes
C46 C45 F17 119.6(3) yes
C45 C46 C47 119.0(3) yes
C45 C46 F18 121.0(4) yes
C47 C46 F18 120.0(4) yes
C46 C47 C48 119.0(3) yes
C46 C47 F19 120.2(3) yes
C48 C47 F19 120.8(3) yes
C43 C48 C47 124.8(3) yes
C43 C48 F20 120.1(3) yes
C47 C48 F20 115.1(3) yes
C9 C50 C33 101.0(3) yes
C9 C50 C51 111.3(3) yes
C33 C50 C51 109.3(3) yes
C9 C50 C61 113.0(3) yes
C33 C50 C61 113.8(3) yes
C51 C50 C61 108.4(3) yes
C50 C51 C52 117.0(3) yes
C50 C51 H511 108.6 no
C52 C51 H511 106.5 no
C50 C51 H512 106.6 no
C52 C51 H512 107.1 no
H511 C51 H512 111.1 no
C51 C52 C53 113.3(4) yes
C51 C52 H521 107.7 no
C53 C52 H521 109.2 no
C51 C52 H522 107.9 no
C53 C52 H522 106.3 no
H521 C52 H522 112.5 no
C52 C53 C54 112.1(4) yes
C52 C53 H531 110.9 no
C54 C53 H531 109.6 no
C52 C53 H532 104.3 no
C54 C53 H532 108.9 no
H531 C53 H532 110.8 no
C53 C54 C55 113.9(4) yes
C53 C54 H541 109.7 no
C55 C54 H541 104.2 no
C53 C54 H542 111.4 no
C55 C54 H542 107.1 no
H541 C54 H542 110.2 no
C54 C55 C56 113.7(4) yes
C54 C55 H551 110.3 no
C56 C55 H551 109.2 no
C54 C55 H552 107.8 no
C56 C55 H552 106.7 no
H551 C55 H552 109.1 no
C55 C56 C57 113.6(4) yes
C55 C56 H561 109.9 no
C57 C56 H561 108.8 no
C55 C56 H562 107.1 no
C57 C56 H562 107.8 no
H561 C56 H562 109.5 no
C56 C57 C58 114.5(4) yes
C56 C57 H571 105.9 no
C58 C57 H571 107.8 no
C56 C57 H572 107.9 no
C58 C57 H572 110.3 no
H571 C57 H572 110.3 no
C57 C58 H581 108.0 no
C57 C58 H582 104.6 no
H581 C58 H582 111.2 no
C57 C58 H583 111.1 no
H581 C58 H583 111.0 no
H582 C58 H583 110.6 no
C50 C61 C62 114.3(3) yes
C50 C61 H611 108.1 no
C62 C61 H611 107.8 no
C50 C61 H612 108.4 no
C62 C61 H612 108.4 no
H611 C61 H612 109.8 no
C61 C62 C63 113.3(3) yes
C61 C62 H621 109.5 no
C63 C62 H621 109.4 no
C61 C62 H622 109.6 no
C63 C62 H622 107.3 no
H621 C62 H622 107.5 no
C62 C63 C64 114.0(3) yes
C62 C63 H631 109.5 no
C64 C63 H631 108.2 no
C62 C63 H632 109.2 no
C64 C63 H632 109.7 no
H631 C63 H632 105.8 no
C63 C64 C65 115.0(4) yes
C63 C64 H641 108.4 no
C65 C64 H641 106.6 no
C63 C64 H642 108.9 no
C65 C64 H642 108.2 no
H641 C64 H642 109.7 no
C64 C65 C66 112.4(3) yes
C64 C65 H651 107.6 no
C66 C65 H651 109.3 no
C64 C65 H652 108.2 no
C66 C65 H652 110.2 no
H651 C65 H652 109.0 no
C65 C66 C67 113.9(3) yes
C65 C66 H661 110.6 no
C67 C66 H661 107.4 no
C65 C66 H662 109.5 no
C67 C66 H662 105.8 no
H661 C66 H662 109.3 no
C66 C67 C68 112.8(3) yes
C66 C67 H671 107.6 no
C68 C67 H671 110.8 no
C66 C67 H672 106.1 no
C68 C67 H672 111.3 no
H671 C67 H672 107.9 no
C67 C68 H681 109.4 no
C67 C68 H682 111.4 no
H681 C68 H682 108.3 no
C67 C68 H683 111.3 no
H681 C68 H683 107.4 no
H682 C68 H683 108.9 no
C71 C70 C72 116.2(4) yes
C71 C70 O1 121.9(4) yes
C72 C70 O1 121.9(4) yes
C70 C71 H711 110.4 no
C70 C71 H712 108.7 no
H711 C71 H712 108.0 no
C70 C71 H713 110.9 no
H711 C71 H713 110.0 no
H712 C71 H713 108.7 no
C70 C72 H721 109.3 no
C70 C72 H722 108.3 no
H721 C72 H722 109.4 no
C70 C72 H723 108.8 no
H721 C72 H723 110.6 no
H722 C72 H723 110.3 no
C81 C80 C82 117.7(4) yes
C81 C80 O2 121.3(4) yes
C82 C80 O2 121.0(4) yes
C80 C81 H811 108.0 no
C80 C81 H812 110.4 no
H811 C81 H812 111.4 no
C80 C81 H813 108.3 no
H811 C81 H813 108.1 no
H812 C81 H813 110.5 no
C80 C82 H821 113.3 no
C80 C82 H822 111.4 no
H821 C82 H822 107.9 no
C80 C82 H823 109.8 no
H821 C82 H823 106.0 no
H822 C82 H823 108.1 no
C13 B1 C19 114.2(3) yes
C13 B1 C12 114.2(3) yes
C19 B1 C12 108.7(3) yes
C13 B1 N1 103.8(3) yes
C19 B1 N1 108.4(3) yes
C12 B1 N1 107.0(3) yes
C37 B2 C43 115.2(3) yes
C37 B2 C36 112.9(3) yes
C43 B2 C36 108.5(3) yes
C37 B2 N3 103.2(3) yes
C43 B2 N3 109.5(3) yes
C36 B2 N3 107.3(3) yes
B1 N1 C1 123.2(3) yes
B1 N1 S1 128.4(2) yes
C1 N1 S1 108.3(2) yes
C2 N2 S1 109.0(3) yes
B2 N3 C25 123.5(3) yes
B2 N3 S2 128.1(2) yes
C25 N3 S2 108.3(2) yes
C26 N4 S2 108.5(3) yes
N1 S1 N2 97.89(17) yes
N3 S2 N4 98.17(16) yes

loop_
_geom_bond_atom_site_label_1
_geom_bond_atom_site_label_2
_geom_bond_distance
_geom_bond_publ_flag
C1 C2 1.428(5) yes
C1 C6 1.414(5) yes
C1 N1 1.358(5) yes
C2 C3 1.417(5) yes
C2 N2 1.343(5) yes
C3 C4 1.345(6) yes
C3 H31 0.924 no
C4 C5 1.418(5) yes
C4 H41 0.930 no
C5 C6 1.381(5) yes
C5 H51 0.940 no
C6 C7 1.471(5) yes
C7 C8 1.421(5) yes
C7 C12 1.421(5) yes
C8 C9 1.367(5) yes
C8 H81 0.941 no
C9 C10 1.419(5) yes
C9 C50 1.535(5) yes
C10 C11 1.385(5) yes
C10 C34 1.465(5) yes
C11 C12 1.398(5) yes
C11 H111 0.934 no
C12 B1 1.620(5) yes
C13 C14 1.380(5) yes
C13 C18 1.398(5) yes
C13 B1 1.646(5) yes
C14 C15 1.393(5) yes
C14 F1 1.351(4) yes
C15 C16 1.382(6) yes
C15 F2 1.338(5) yes
C16 C17 1.363(6) yes
C16 F3 1.347(4) yes
C17 C18 1.386(5) yes
C17 F4 1.349(4) yes
C18 F5 1.347(4) yes
C19 C20 1.395(5) yes
C19 C24 1.396(5) yes
C19 B1 1.628(5) yes
C20 C21 1.384(5) yes
C20 F6 1.349(4) yes
C21 C22 1.370(6) yes
C21 F7 1.342(4) yes
C22 C23 1.381(6) yes
C22 F8 1.333(4) yes
C23 C24 1.373(5) yes
C23 F9 1.345(4) yes
C24 F10 1.364(4) yes
C25 C26 1.425(5) yes
C25 C30 1.421(5) yes
C25 N3 1.345(5) yes
C26 C27 1.422(5) yes
C26 N4 1.344(5) yes
C27 C28 1.353(6) yes
C27 H271 0.925 no
C28 C29 1.430(5) yes
C28 H281 0.932 no
C29 C30 1.371(5) yes
C29 H291 0.948 no
C30 C31 1.478(5) yes
C31 C32 1.409(5) yes
C31 C36 1.411(5) yes
C32 C33 1.370(5) yes
C32 H321 0.934 no
C33 C34 1.417(5) yes
C33 C50 1.528(5) yes
C34 C35 1.381(5) yes
C35 C36 1.394(5) yes
C35 H351 0.935 no
C36 B2 1.614(5) yes
C37 C38 1.385(5) yes
C37 C42 1.398(5) yes
C37 B2 1.657(5) yes
C38 C39 1.389(5) yes
C38 F11 1.344(4) yes
C39 C40 1.383(6) yes
C39 F12 1.340(5) yes
C40 C41 1.364(6) yes
C40 F13 1.342(4) yes
C41 C42 1.388(5) yes
C41 F14 1.346(4) yes
C42 F15 1.344(4) yes
C43 C44 1.387(5) yes
C43 C48 1.388(5) yes
C43 B2 1.632(5) yes
C44 C45 1.393(5) yes
C44 F16 1.336(4) yes
C45 C46 1.366(6) yes
C45 F17 1.343(4) yes
C46 C47 1.382(6) yes
C46 F18 1.344(4) yes
C47 C48 1.381(5) yes
C47 F19 1.342(4) yes
C48 F20 1.361(4) yes
C50 C51 1.570(6) yes
C50 C61 1.528(5) yes
C51 C52 1.531(6) yes
C51 H511 0.984 no
C51 H512 0.954 no
C52 C53 1.534(6) yes
C52 H521 1.002 no
C52 H522 1.006 no
C53 C54 1.545(6) yes
C53 H531 1.016 no
C53 H532 1.048 no
C54 C55 1.514(6) yes
C54 H541 0.999 no
C54 H542 1.007 no
C55 C56 1.520(6) yes
C55 H551 0.998 no
C55 H552 0.990 no
C56 C57 1.507(7) yes
C56 H561 0.958 no
C56 H562 0.964 no
C57 C58 1.532(6) yes
C57 H571 0.986 no
C57 H572 0.995 no
C58 H581 0.995 no
C58 H582 0.990 no
C58 H583 0.999 no
C61 C62 1.494(6) yes
C61 H611 1.001 no
C61 H612 1.007 no
C62 C63 1.541(5) yes
C62 H621 0.971 no
C62 H622 0.969 no
C63 C64 1.506(6) yes
C63 H631 0.973 no
C63 H632 0.992 no
C64 C65 1.535(5) yes
C64 H641 0.977 no
C64 H642 0.972 no
C65 C66 1.514(5) yes
C65 H651 0.974 no
C65 H652 0.969 no
C66 C67 1.520(5) yes
C66 H661 0.969 no
C66 H662 0.974 no
C67 C68 1.513(6) yes
C67 H671 0.968 no
C67 H672 0.969 no
C68 H681 0.936 no
C68 H682 0.972 no
C68 H683 0.965 no
C70 C71 1.498(6) yes
C70 C72 1.485(6) yes
C70 O1 1.221(5) yes
C71 H711 0.956 no
C71 H712 0.956 no
C71 H713 0.970 no
C72 H721 0.965 no
C72 H722 0.958 no
C72 H723 0.967 no
C80 C81 1.520(6) yes
C80 C82 1.488(7) yes
C80 O2 1.216(6) yes
C81 H811 0.999 no
C81 H812 0.996 no
C81 H813 0.995 no
C82 H821 0.995 no
C82 H822 0.981 no
C82 H823 0.978 no
B1 N1 1.604(5) yes
B2 N3 1.603(5) yes
N1 S1 1.654(3) yes
N2 S1 1.602(3) yes
N3 S2 1.651(3) yes
N4 S2 1.594(3) yes

loop_
_geom_hbond_atom_site_label_D
_geom_hbond_atom_site_label_H
_geom_hbond_atom_site_label_A
_geom_hbond_site_symmetry_A
_geom_hbond_angle_DHA
_geom_hbond_distance_DH
_geom_hbond_distance_HA
_geom_hbond_distance_DA
_geom_hbond_publ_flag
C5 H51 O2 3_646 162.48(13) 0.940 2.518 3.425(6) yes
